data_7713817
loop_
_publ_author_name
'Naina, Vanitha R.'
'Singh, Akhil K.'
'Shubham, ?'
'Kr&#xe4;tschmer, Frederic'
'Lebedkin, Sergei'
'Kappes, Manfred M.'
'Roesky, Peter W.'

_publ_section_title
;
 Heteroleptic copper(I) complexes with coumarin-substituted
 aminodiphosphine and diimine ligands: synthesis and photophysical
 studies.
;
_journal_name_full 'Dalton transactions (Cambridge, England : 2003)'
_journal_paper_doi 10.1039/d3dt02317f
_journal_year 2023
_chemical_formula_moiety 'C50 H37 Cu N3 O2 P2 S, B F4, C H2 Cl2'
_chemical_formula_sum 'C51 H39 B Cl2 Cu F4 N3 O2 P2 S'
_chemical_formula_weight 1041.10
_space_group_crystal_system monoclinic
_space_group_IT_number 14
_space_group_name_Hall '-P 2ybc'
_space_group_name_H-M_alt 'P 1 21/c 1'
_atom_sites_solution_hydrogens geom
_atom_sites_solution_primary dual
_audit_creation_date 2023-01-23
_audit_creation_method
;
Olex2 1.5-alpha
(compiled 2022.11.02 svn.ra8b101fa for OlexSys, GUI svn.r6635)
;
_audit_update_record
;
2023-06-01 deposited with the CCDC.	2023-07-31 downloaded from the CCDC.
;
_cell_angle_alpha 90
_cell_angle_beta 94.179(2)
_cell_angle_gamma 90
_cell_formula_units_Z 4
_cell_length_a 17.8322(5)
_cell_length_b 14.3406(3)
_cell_length_c 17.8408(6)
_cell_measurement_reflns_used 52859
_cell_measurement_temperature 100
_cell_measurement_theta_max 29.77
_cell_measurement_theta_min 2.99
_cell_volume 4550.2(2)
_computing_cell_refinement
;
X-Area Recipe 1.33.0.0 (STOE, 2015)
;
_computing_data_collection
;
X-Area Pilatus3_SV 1.31.150.0 (STOE, 2018)
;
_computing_data_reduction
;
X-Area Integrate 1.73.1.0 (STOE, 2018)
X-Area LANA 1.73.2.0 (STOE, 2018)
;
_computing_molecular_graphics 'Olex2 1.5-alpha (Dolomanov et al., 2009)'
_computing_publication_material
;
STOE & Cie GmbH, X-Area, software package for collecting single-crystal or
multi-domain crystal data on STOE area-detector diffractometers, for image 
processing, for the correction and scaling of reflection intensities and 
for outlier rejection, version 1.84, Darmstadt 2018
;
_computing_structure_refinement 'SHELXL 2018/3 (Sheldrick, 2015)'
_computing_structure_solution 'SHELXT  (Sheldrick, 2015)'
_diffrn_ambient_temperature 100
_diffrn_detector 'EIGER2 1M CDTE'
_diffrn_detector_area_resol_mean 13.33
_diffrn_measured_fraction_theta_full 0.998
_diffrn_measured_fraction_theta_max 0.877
_diffrn_measurement_details
;
 362 frames, detector distance = 40 mm
;
_diffrn_measurement_device 'Eulerian 4-circle diffractometer'
_diffrn_measurement_device_type 'STOE STADIVARI'
_diffrn_measurement_method 'rotation method, \w scans'
_diffrn_radiation_collimation '1.2 0.6 mm diameter'
_diffrn_radiation_monochromator 'Graded multilayer mirror'
_diffrn_radiation_polarisn_norm 270
_diffrn_radiation_probe x-ray
_diffrn_radiation_type 'Mo K\a'
_diffrn_radiation_wavelength 0.71073
_diffrn_reflns_av_R_equivalents 0.0471
_diffrn_reflns_av_unetI/netI 0.0543
_diffrn_reflns_Laue_measured_fraction_full 0.998
_diffrn_reflns_Laue_measured_fraction_max 0.877
_diffrn_reflns_limit_h_max 24
_diffrn_reflns_limit_h_min -23
_diffrn_reflns_limit_k_max 19
_diffrn_reflns_limit_k_min -18
_diffrn_reflns_limit_l_max 23
_diffrn_reflns_limit_l_min -24
_diffrn_reflns_number 62922
_diffrn_reflns_point_group_measured_fraction_full 0.998
_diffrn_reflns_point_group_measured_fraction_max 0.877
_diffrn_reflns_theta_full 25.242
_diffrn_reflns_theta_max 30.067
_diffrn_reflns_theta_min 2.992
_diffrn_source Axo_Mo
_diffrn_source_current 0.830
_diffrn_source_power 0.050
_diffrn_source_voltage 60
_exptl_absorpt_coefficient_mu 0.777
_exptl_absorpt_correction_T_max 0.7797
_exptl_absorpt_correction_T_min 0.2534
_exptl_absorpt_correction_type multi-scan
_exptl_absorpt_process_details
;
STOE X-Red32, absorption correction by Gaussian integration, analogous to
P. Coppens, "The Evaluation of Absorption and Extinction in Single-Crystal
Structure Analysis", published in: F. R. Ahmed (Editor), "Crystallographic
Computing", Munksgaard, Copenhagen (1970), 255 - 270.
Afterwards scaling of reflection intensities was performed within STOE LANA.
J. Koziskova, F. Hahn, J. Richter, J. Kozisek, "Comparison of different
absorption corrections on the model structure of tetrakis(\m~2~-acetato)-
diaqua-di-copper(II)", Acta Chimica Slovaca, vol. 9, no. 2, 2016, pp. 136 - 140.
;
_exptl_crystal_colour red
_exptl_crystal_colour_primary red
_exptl_crystal_density_diffrn 1.520
_exptl_crystal_density_method 'not measured'
_exptl_crystal_description block
_exptl_crystal_F_000 2128
_exptl_crystal_size_max 0.482
_exptl_crystal_size_mid 0.47
_exptl_crystal_size_min 0.447
_refine_diff_density_max 0.497
_refine_diff_density_min -0.736
_refine_diff_density_rms 0.075
_refine_ls_extinction_method none
_refine_ls_goodness_of_fit_ref 1.055
_refine_ls_hydrogen_treatment constr
_refine_ls_matrix_type full
_refine_ls_number_parameters 778
_refine_ls_number_reflns 11721
_refine_ls_number_restraints 633
_refine_ls_restrained_S_all 1.047
_refine_ls_R_factor_all 0.0718
_refine_ls_R_factor_gt 0.0429
_refine_ls_shift/su_max 0.001
_refine_ls_shift/su_mean 0.000
_refine_ls_structure_factor_coef Fsqd
_refine_ls_weighting_details 'w=1/[\s^2^(Fo^2^)+(0.0680P)^2^+0.3286P] where P=(Fo^2^+2Fc^2^)/3'
_refine_ls_weighting_scheme calc
_refine_ls_wR_factor_gt 0.1133
_refine_ls_wR_factor_ref 0.1199
_reflns_Friedel_coverage 0.000
_reflns_number_gt 8002
_reflns_number_total 11721
_reflns_threshold_expression 'I > 2\s(I)'
_cod_data_source_file d3dt02317f2.cif
_cod_data_source_block nv246a
_cod_database_code 7713817
_shelx_shelxl_version_number 2018/3
_shelx_space_group_comment
;
The symmetry employed for this shelxl refinement is uniquely defined
by the following loop, which should always be used as a source of
symmetry information in preference to the above space-group names.
They are only intended as comments.
;
_shelx_estimated_absorpt_t_max 0.723
_shelx_estimated_absorpt_t_min 0.706
_olex2_refinement_description
;
1. Fixed Uiso
 At 1.2 times of:
  All C(H) groups, All C(H,H) groups
 At 1.5 times of:
  All C(H,H,H) groups
2. Restrained distances
 F3A-B1 \\sim F3B-B1
 with sigma of 0.02
 F2A-B1 \\sim F2B-B1
 with sigma of 0.02
 F4A-B1 \\sim F4B-B1
 with sigma of 0.02
 F1A-B1 \\sim F1B-B1
 with sigma of 0.02
 N3A-C47A \\sim N3B-C36B
 with sigma of 0.04
 C35A-C37A \\sim C46B-C48B
 with sigma of 0.04
 Cu-N2A \\sim Cu-N2B
 with sigma of 0.02
 Cu-N3A \\sim Cu-N3B
 with sigma of 0.02
 SA-C40A \\sim SB-C45B
 with sigma of 0.02
 SA-C41A \\sim SB-C44B
 with sigma of 0.02
 N2A-C35A \\sim N2B-C46B
 with sigma of 0.02
 N2A-C41A \\sim N2B-C44B
 with sigma of 0.02
 C41A-C43A \\sim C44B-C42B
 with sigma of 0.04
 C40A-C35A \\sim C45B-C46B
 with sigma of 0.02
 C40A-C39A \\sim C45B-C50B
 with sigma of 0.02
 C44A-C50A \\sim C41B-C39B
 with sigma of 0.04
 C45A-C49A \\sim C40B-C38B
 with sigma of 0.04
 C35A-C36A \\sim C46B-C47B
 with sigma of 0.02
 C46A-C42A \\sim C35B-C43B
 with sigma of 0.04
 C41A-C42A \\sim C44B-C43B
 with sigma of 0.02
 C35A-C41A \\sim C46B-C44B
 with sigma of 0.04
 C39A-C38A \\sim C50B-C49B
 with sigma of 0.02
 C38A-C37A \\sim C49B-C48B
 with sigma of 0.02
 C44A-C46A \\sim C41B-C35B
 with sigma of 0.04
 C36A-C37A \\sim C47B-C48B
 with sigma of 0.02
 C45A-N3A \\sim C40B-N3B
 with sigma of 0.04
 C46A-C48A \\sim C35B-C37B
 with sigma of 0.04
 C44A-C45A \\sim C41B-C40B
 with sigma of 0.02
 C44A-C43A \\sim C41B-C42B
 with sigma of 0.02
 C45A-C46A \\sim C40B-C35B
 with sigma of 0.02
 C45A-C50A \\sim C40B-C39B
 with sigma of 0.02
 C46A-N3A \\sim C35B-N3B
 with sigma of 0.02
 C46A-C47A \\sim C35B-C36B
 with sigma of 0.02
 C35A-C39A \\sim C46B-C50B
 with sigma of 0.04
 N3A-C42A \\sim N3B-C43B
 with sigma of 0.02
 C42A-C43A \\sim C43B-C42B
 with sigma of 0.02
 C41A-N3A \\sim C44B-N3B
 with sigma of 0.04
 C39A-C37A \\sim C50B-C48B
 with sigma of 0.04
 C38A-C36A \\sim C49B-C47B
 with sigma of 0.04
 C50A-C49A \\sim C39B-C38B
 with sigma of 0.02
 C49A-C48A \\sim C38B-C37B
 with sigma of 0.02
 C48A-C47A \\sim C37B-C36B
 with sigma of 0.02
 C44A-C42A \\sim C41B-C43B
 with sigma of 0.04
 C45A-C43A \\sim C40B-C42B
 with sigma of 0.04
 Cu-C35A \\sim Cu-C46B
 with sigma of 0.04
 C45A-C47A \\sim C40B-C36B
 with sigma of 0.04
 Cu-C41A \\sim Cu-C44B
 with sigma of 0.04
 Cu-C46A \\sim Cu-C35B
 with sigma of 0.04
 Cu-C42A \\sim Cu-C43B
 with sigma of 0.04
 SA-N2A \\sim SB-N2B
 with sigma of 0.04
 C46A-C50A \\sim C35B-C39B
 with sigma of 0.04
 SA-C35A \\sim SB-C46B
 with sigma of 0.04
 SA-C39A \\sim SB-C50B
 with sigma of 0.04
 SA-C42A \\sim SB-C43B
 with sigma of 0.04
 N3A-C43A \\sim N3B-C42B
 with sigma of 0.04
 N2A-C40A \\sim N2B-C45B
 with sigma of 0.04
 N2A-C36A \\sim N2B-C47B
 with sigma of 0.04
 N2A-C42A \\sim N2B-C43B
 with sigma of 0.04
 C50A-C48A \\sim C39B-C37B
 with sigma of 0.04
 C40A-C41A \\sim C45B-C44B
 with sigma of 0.04
 C49A-C47A \\sim C38B-C36B
 with sigma of 0.04
 C40A-C38A \\sim C45B-C49B
 with sigma of 0.04
 C40A-C36A \\sim C45B-C47B
 with sigma of 0.04
3. Uiso/Uaniso restraints and constraints
SA \\sim C50A \\sim C46A \\sim C44A \\sim N2A \\sim C42A \\sim C40A \\sim C48A
\\sim C35A \\sim C45A \\sim C41A \\sim N3A \\sim C39A \\sim C43A \\sim C38A
\\sim C49A \\sim C36A \\sim C47A \\sim C37A: within 2.5A with sigma of 0.01 and
sigma for terminal atoms of 0.02 within 2.5A
N2B \\sim C38B \\sim C49B \\sim F3B \\sim SB \\sim C45B \\sim C41B \\sim C47B
\\sim C40B \\sim C39B \\sim C35B \\sim C44B \\sim N3B \\sim C46B \\sim C43B
\\sim C50B \\sim C42B \\sim C48B \\sim C36B \\sim C37B: within 2.5A with sigma
of 0.01 and sigma for terminal atoms of 0.02 within 2.5A
4. Others
 Sof(F2B)=Sof(F4B)=Sof(F3B)=Sof(F1B)=1-FVAR(1)
 Sof(F4A)=Sof(F2A)=Sof(F1A)=Sof(F3A)=FVAR(1)
 Sof(C41B)=Sof(H41B)=Sof(C40B)=Sof(C35B)=Sof(N3B)=Sof(C43B)=Sof(C42B)=
 Sof(H42B)=Sof(C36B)=Sof(H36B)=Sof(C37B)=Sof(H37B)=Sof(C38B)=Sof(H38B)=
 Sof(C39B)=Sof(H39B)=Sof(SB)=Sof(C44B)=Sof(N2B)=Sof(C47B)=Sof(H47B)=Sof(C46B)=
 Sof(C45B)=Sof(C50B)=Sof(H50B)=Sof(C49B)=Sof(H49B)=Sof(C48B)=Sof(H48B)=1-FVAR(2)
 Sof(SA)=Sof(N2A)=Sof(C40A)=Sof(C35A)=Sof(C41A)=Sof(C39A)=Sof(H39A)=Sof(C38A)=
 Sof(H38A)=Sof(C36A)=Sof(H36A)=Sof(C37A)=Sof(H37A)=Sof(C44A)=Sof(H44A)=
 Sof(C45A)=Sof(C46A)=Sof(N3A)=Sof(C42A)=Sof(C43A)=Sof(H43A)=Sof(C50A)=Sof(H50A)=
 Sof(C49A)=Sof(H49A)=Sof(C48A)=Sof(H48A)=Sof(C47A)=Sof(H47A)=FVAR(2)
5.a Secondary CH2 refined with riding coordinates:
 C51(H51A,H51B)
5.b Aromatic/amide H refined with riding coordinates:
 C6(H6), C2(H2), C30(H30), C28(H28), C12(H12), C24(H24), C5(H5), C18(H18),
 C34(H34), C22(H22), C16(H16), C33(H33), C32(H32), C31(H31), C27(H27), C15(H15),
  C14(H14), C13(H13), C8(H8), C21(H21), C26(H26), C19(H19), C39A(H39A),
 C20(H20), C25(H25), C38A(H38A), C36A(H36A), C37A(H37A), C44A(H44A), C43A(H43A),
  C50A(H50A), C49A(H49A), C48A(H48A), C47A(H47A), C41B(H41B), C42B(H42B),
 C36B(H36B), C37B(H37B), C38B(H38B), C39B(H39B), C47B(H47B), C50B(H50B),
 C49B(H49B), C48B(H48B)
5.c Fitted hexagon refined as free rotating group:
 C44A(C45A,C46A,N3A,C42A,C43A), C41B(C40B,C35B,N3B,C43B,C42B), C47B(C46B,C45B,
 C50B,C49B,C48B)
5.d Idealised Me refined as rotating group:
 C10(H10A,H10B,H10C)
;
_olex2_submission_special_instructions 'No special instructions were received'

loop_
_space_group_symop_operation_xyz
'x, y, z'
'-x, y+1/2, -z+1/2'
'-x, -y, -z'
'x, -y-1/2, z-1/2'

loop_
_atom_site_label
_atom_site_type_symbol
_atom_site_fract_x
_atom_site_fract_y
_atom_site_fract_z
_atom_site_U_iso_or_equiv
_atom_site_adp_type
_atom_site_occupancy
_atom_site_site_symmetry_order
_atom_site_calc_flag
_atom_site_refinement_flags_posn
_atom_site_refinement_flags_adp
_atom_site_refinement_flags_occupancy
_atom_site_disorder_assembly
_atom_site_disorder_group
Cu Cu 0.17093(2) 0.58404(2) 0.52159(2) 0.02124(9) Uani 1 1 d D . . . .
P1 P 0.22122(3) 0.55443(4) 0.64212(3) 0.01847(13) Uani 1 1 d . . . . .
P2 P 0.29866(3) 0.56945(4) 0.51421(3) 0.01790(12) Uani 1 1 d . . . . .
Cl1 Cl 0.60577(4) 0.56558(6) 1.11828(5) 0.0558(2) Uani 1 1 d . . . . .
Cl2 Cl 0.68256(5) 0.64215(6) 0.99369(4) 0.0581(2) Uani 1 1 d . . . . .
SA S -0.00785(8) 0.47120(10) 0.35489(8) 0.0303(4) Uani 0.664(3) 1 d D U P A 1
O2 O 0.51767(8) 0.65277(10) 0.76863(9) 0.0215(3) Uani 1 1 d . . . . .
F4A F 0.0810(7) 0.9479(6) 0.6771(7) 0.0391(16) Uani 0.742(6) 1 d D . P B 1
O1 O 0.61407(9) 0.71236(11) 0.83650(10) 0.0288(4) Uani 1 1 d . . . . .
N1 N 0.30861(9) 0.54312(12) 0.60841(10) 0.0179(4) Uani 1 1 d . . . . .
N2A N 0.0985(5) 0.4958(4) 0.4602(4) 0.0273(13) Uani 0.664(3) 1 d D U P A 1
F2A F 0.20579(11) 0.9819(2) 0.67980(14) 0.0435(8) Uani 0.742(6) 1 d D . P B 1
C1 C 0.37779(11) 0.52495(14) 0.65249(12) 0.0180(4) Uani 1 1 d . . . . .
C23 C 0.33278(12) 0.47423(15) 0.45917(12) 0.0198(4) Uani 1 1 d . . . . .
C6 C 0.40613(12) 0.43406(14) 0.65852(12) 0.0204(5) Uani 1 1 d . . . . .
H6 H 0.379845 0.385125 0.634617 0.025 Uiso 1 1 calc R U . . .
C17 C 0.20503(12) 0.44751(15) 0.69328(12) 0.0214(5) Uani 1 1 d . . . . .
C11 C 0.22994(11) 0.63905(15) 0.71801(12) 0.0198(4) Uani 1 1 d . . . . .
C3 C 0.48294(11) 0.57814(14) 0.73197(12) 0.0190(4) Uani 1 1 d . . . . .
C2 C 0.41594(11) 0.59710(14) 0.69026(12) 0.0191(4) Uani 1 1 d . . . . .
H2 H 0.396877 0.657473 0.687680 0.023 Uiso 1 1 calc R U . . .
C30 C 0.41541(12) 0.66411(15) 0.44572(13) 0.0226(5) Uani 1 1 d . . . . .
H30 H 0.419756 0.611494 0.415878 0.027 Uiso 1 1 calc R U . . .
C28 C 0.40348(13) 0.43174(15) 0.47036(13) 0.0235(5) Uani 1 1 d . . . . .
H28 H 0.437464 0.452140 0.508898 0.028 Uiso 1 1 calc R U . . .
C12 C 0.19234(12) 0.72325(15) 0.70955(13) 0.0236(5) Uani 1 1 d . . . . .
H12 H 0.164472 0.736111 0.664640 0.028 Uiso 1 1 calc R U . . .
C4 C 0.51378(11) 0.48878(14) 0.73645(12) 0.0186(4) Uani 1 1 d . . . . .
F1A F 0.1356(3) 1.0571(3) 0.7619(3) 0.0730(15) Uani 0.742(6) 1 d D . P B 1
C29 C 0.36478(12) 0.66431(15) 0.50199(12) 0.0195(4) Uani 1 1 d . . . . .
C24 C 0.28300(13) 0.44395(17) 0.40023(13) 0.0274(5) Uani 1 1 d . . . . .
H24 H 0.236128 0.472062 0.391955 0.033 Uiso 1 1 calc R U . . .
C5 C 0.47293(12) 0.41714(15) 0.69984(12) 0.0211(5) Uani 1 1 d . . . . .
H5 H 0.491260 0.356467 0.703428 0.025 Uiso 1 1 calc R U . . .
C18 C 0.22704(12) 0.36049(15) 0.66675(14) 0.0253(5) Uani 1 1 d . . . . .
H18 H 0.256651 0.357677 0.626002 0.030 Uiso 1 1 calc R U . . .
C34 C 0.35910(13) 0.74494(15) 0.54543(13) 0.0233(5) Uani 1 1 d . . . . .
H34 H 0.325690 0.746270 0.583088 0.028 Uiso 1 1 calc R U . . .
C22 C 0.16125(12) 0.44934(17) 0.75501(13) 0.0244(5) Uani 1 1 d . . . . .
H22 H 0.146731 0.506355 0.774144 0.029 Uiso 1 1 calc R U . . .
C9 C 0.58706(12) 0.47646(15) 0.77715(12) 0.0203(4) Uani 1 1 d . . . . .
C16 C 0.27207(12) 0.62080(16) 0.78632(12) 0.0231(5) Uani 1 1 d . . . . .
H16 H 0.297476 0.564464 0.793170 0.028 Uiso 1 1 calc R U . . .
F3A F 0.11871(16) 1.08379(16) 0.63455(18) 0.0564(10) Uani 0.742(6) 1 d D . P B 1
C10 C 0.62361(13) 0.38255(16) 0.77734(14) 0.0277(5) Uani 1 1 d . . . . .
H10A H 0.629669 0.363476 0.726560 0.042 Uiso 1 1 calc R U . . .
H10B H 0.592645 0.338170 0.800969 0.042 Uiso 1 1 calc R U . . .
H10C H 0.671975 0.385750 0.804622 0.042 Uiso 1 1 calc R U . . .
C40A C 0.0258(5) 0.3748(3) 0.4022(5) 0.0263(13) Uani 0.664(3) 1 d D U P A 1
C33 C 0.40247(13) 0.82266(16) 0.53315(14) 0.0273(5) Uani 1 1 d . . . . .
H33 H 0.397757 0.875962 0.562123 0.033 Uiso 1 1 calc R U . . .
C32 C 0.45298(13) 0.82110(16) 0.47762(14) 0.0284(5) Uani 1 1 d . . . . .
H32 H 0.482550 0.873080 0.469651 0.034 Uiso 1 1 calc R U . . .
C31 C 0.45924(13) 0.74220(16) 0.43420(14) 0.0272(5) Uani 1 1 d . . . . .
H31 H 0.493083 0.741292 0.396926 0.033 Uiso 1 1 calc R U . . .
C27 C 0.42280(14) 0.35936(16) 0.42406(14) 0.0287(5) Uani 1 1 d . . . . .
H27 H 0.469590 0.330904 0.431729 0.034 Uiso 1 1 calc R U . . .
C7 C 0.58709(12) 0.64287(16) 0.80824(13) 0.0235(5) Uani 1 1 d . . . . .
C15 C 0.27571(13) 0.68633(17) 0.84307(14) 0.0279(5) Uani 1 1 d . . . . .
H15 H 0.303925 0.674252 0.887922 0.034 Uiso 1 1 calc R U . . .
C35A C 0.0832(6) 0.4006(4) 0.4578(5) 0.0289(12) Uani 0.664(3) 1 d D U P A 1
C14 C 0.23758(13) 0.76984(17) 0.83350(14) 0.0292(5) Uani 1 1 d . . . . .
H14 H 0.240279 0.813518 0.872134 0.035 Uiso 1 1 calc R U . . .
C13 C 0.19552(13) 0.78925(16) 0.76726(14) 0.0284(5) Uani 1 1 d . . . . .
H13 H 0.169702 0.845410 0.761183 0.034 Uiso 1 1 calc R U . . .
C8 C 0.62026(12) 0.55076(15) 0.81029(13) 0.0241(5) Uani 1 1 d . . . . .
H8 H 0.667105 0.542873 0.835994 0.029 Uiso 1 1 calc R U . . .
C21 C 0.13919(13) 0.36769(17) 0.78811(14) 0.0305(5) Uani 1 1 d . . . . .
H21 H 0.109755 0.370156 0.829001 0.037 Uiso 1 1 calc R U . . .
C41A C 0.0551(3) 0.5368(3) 0.4115(3) 0.0251(11) Uani 0.664(3) 1 d D U P A 1
C26 C 0.37211(14) 0.32926(17) 0.36604(14) 0.0317(6) Uani 1 1 d . . . . .
H26 H 0.384939 0.280116 0.335457 0.038 Uiso 1 1 calc R U . . .
C19 C 0.20548(13) 0.27878(17) 0.70011(15) 0.0299(5) Uani 1 1 d . . . . .
H19 H 0.220865 0.221540 0.682136 0.036 Uiso 1 1 calc R U . . .
C39A C 0.0038(7) 0.2820(6) 0.3890(6) 0.0291(16) Uani 0.664(3) 1 d D U P A 1
H39A H -0.030365 0.266239 0.349161 0.035 Uiso 0.664(3) 1 calc R U P A 1
C20 C 0.16063(13) 0.28242(18) 0.76075(14) 0.0316(6) Uani 1 1 d . . . . .
H20 H 0.145162 0.227576 0.782765 0.038 Uiso 1 1 calc R U . . .
C25 C 0.30350(14) 0.37157(18) 0.35373(15) 0.0343(6) Uani 1 1 d . . . . .
H25 H 0.270408 0.351934 0.314173 0.041 Uiso 1 1 calc R U . . .
C38A C 0.0348(4) 0.2146(6) 0.4375(4) 0.0288(15) Uani 0.664(3) 1 d D U P A 1
H38A H 0.018859 0.153093 0.432345 0.035 Uiso 0.664(3) 1 calc R U P A 1
C36A C 0.1147(5) 0.3289(5) 0.5026(5) 0.0357(16) Uani 0.664(3) 1 d D U P A 1
H36A H 0.153166 0.342403 0.538976 0.043 Uiso 0.664(3) 1 calc R U P A 1
C37A C 0.0897(4) 0.2382(4) 0.4937(4) 0.0340(14) Uani 0.664(3) 1 d D U P A 1
H37A H 0.109866 0.192075 0.525854 0.041 Uiso 0.664(3) 1 calc R U P A 1
C51 C 0.69336(17) 0.5993(2) 1.08560(17) 0.0508(8) Uani 1 1 d . . . . .
H51A H 0.715970 0.647117 1.118457 0.061 Uiso 1 1 calc R U . . .
H51B H 0.726961 0.546076 1.087299 0.061 Uiso 1 1 calc R U . . .
B1 B 0.13253(19) 1.0194(2) 0.6918(2) 0.0439(8) Uani 1 1 d D . . . .
F2B F 0.1817(6) 1.0480(8) 0.6532(6) 0.087(5) Uani 0.258(6) 1 d D . P B 2
F4B F 0.088(2) 0.940(2) 0.693(2) 0.040(5) Uani 0.258(6) 1 d D . P B 2
F3B F 0.0746(5) 1.0988(4) 0.6947(6) 0.072(4) Uani 0.258(6) 1 d D . P B 2
F1B F 0.1506(7) 1.0194(7) 0.7701(6) 0.046(3) Uani 0.258(6) 1 d D . P B 2
C44A C 0.0194(2) 0.7863(2) 0.3523(2) 0.0306(13) Uani 0.664(3) 1 d DG U P A 1
H44A H -0.010160 0.821327 0.317588 0.037 Uiso 0.664(3) 1 calc R U P A 1
C45A C 0.0685(3) 0.8307(2) 0.4049(3) 0.0301(13) Uani 0.664(3) 1 d DG U P A 1
C46A C 0.1126(3) 0.7783(3) 0.4567(3) 0.0303(13) Uani 0.664(3) 1 d DG U P A 1
N3A N 0.1076(3) 0.6816(3) 0.4560(3) 0.0283(13) Uani 0.664(3) 1 d DG U P A 1
C42A C 0.0585(2) 0.6372(2) 0.4034(2) 0.0274(12) Uani 0.664(3) 1 d DG U P A 1
C43A C 0.01435(16) 0.6896(2) 0.35155(17) 0.0293(8) Uani 0.664(3) 1 d DG U P A 1
H43A H -0.018505 0.659879 0.316367 0.035 Uiso 0.664(3) 1 calc R U P A 1
C50A C 0.0734(5) 0.9307(4) 0.4098(4) 0.0347(17) Uani 0.664(3) 1 d D U P A 1
H50A H 0.044082 0.968282 0.376824 0.042 Uiso 0.664(3) 1 calc R U P A 1
C49A C 0.1221(6) 0.9693(4) 0.4637(5) 0.0385(18) Uani 0.664(3) 1 d D U P A 1
H49A H 0.124789 1.033818 0.468197 0.046 Uiso 0.664(3) 1 calc R U P A 1
C48A C 0.1683(5) 0.9130(5) 0.5127(4) 0.0365(15) Uani 0.664(3) 1 d D U P A 1
H48A H 0.202663 0.940800 0.547582 0.044 Uiso 0.664(3) 1 calc R U P A 1
C47A C 0.1632(4) 0.8178(4) 0.5094(4) 0.0334(14) Uani 0.664(3) 1 d D U P A 1
H47A H 0.193151 0.780572 0.542096 0.040 Uiso 0.664(3) 1 calc R U P A 1
C41B C -0.0139(5) 0.4375(5) 0.3476(5) 0.026(2) Uani 0.336(3) 1 d DG U P A 2
H41B H -0.049313 0.414884 0.311255 0.031 Uiso 0.336(3) 1 calc R U P A 2
C40B C 0.0259(9) 0.3760(4) 0.3958(9) 0.023(2) Uani 0.336(3) 1 d DG U P A 2
C35B C 0.0788(10) 0.4098(6) 0.4501(10) 0.024(2) Uani 0.336(3) 1 d DG U P A 2
N3B N 0.0919(8) 0.5051(7) 0.4563(8) 0.023(2) Uani 0.336(3) 1 d DG U P A 2
C43B C 0.0521(5) 0.5666(4) 0.4082(5) 0.0146(17) Uani 0.336(3) 1 d DG U P A 2
C42B C -0.0008(3) 0.5328(5) 0.3538(3) 0.0248(14) Uani 0.336(3) 1 d DG U P A 2
H42B H -0.027476 0.574008 0.321613 0.030 Uiso 0.336(3) 1 calc R U P A 2
C36B C 0.1203(9) 0.3552(8) 0.5014(10) 0.028(2) Uani 0.336(3) 1 d D U P A 2
H36B H 0.157098 0.381683 0.534351 0.033 Uiso 0.336(3) 1 calc R U P A 2
C37B C 0.1064(7) 0.2617(9) 0.5031(8) 0.029(2) Uani 0.336(3) 1 d D U P A 2
H37B H 0.134108 0.223681 0.537043 0.035 Uiso 0.336(3) 1 calc R U P A 2
C38B C 0.0503(8) 0.2235(10) 0.4535(8) 0.023(2) Uani 0.336(3) 1 d D U P A 2
H38B H 0.040900 0.159725 0.454960 0.028 Uiso 0.336(3) 1 calc R U P A 2
C39B C 0.0090(14) 0.2778(11) 0.4027(11) 0.024(3) Uani 0.336(3) 1 d D U P A 2
H39B H -0.030226 0.251573 0.372602 0.028 Uiso 0.336(3) 1 calc R U P A 2
SB S 0.02444(14) 0.75179(18) 0.36251(15) 0.0252(7) Uani 0.336(3) 1 d D U P A 2
C44B C 0.0671(5) 0.6642(5) 0.4183(5) 0.0120(14) Uani 0.336(3) 1 d D U P A 2
N2B N 0.1158(7) 0.6892(6) 0.4691(7) 0.0227(18) Uani 0.336(3) 1 d D U P A 2
C47B C 0.1740(6) 0.8397(7) 0.5130(6) 0.023(2) Uani 0.336(3) 1 d DG U P A 2
H47B H 0.206557 0.810357 0.548676 0.027 Uiso 0.336(3) 1 calc R U P A 2
C46B C 0.1245(7) 0.7871(5) 0.4665(7) 0.0244(19) Uani 0.336(3) 1 d DG U P A 2
C45B C 0.0758(7) 0.8309(6) 0.4132(6) 0.024(2) Uani 0.336(3) 1 d DG U P A 2
C50B C 0.0767(7) 0.9275(6) 0.4064(7) 0.028(3) Uani 0.336(3) 1 d DG U P A 2
H50B H 0.044191 0.956831 0.370774 0.033 Uiso 0.336(3) 1 calc R U P A 2
C49B C 0.1263(9) 0.9801(5) 0.4529(8) 0.024(2) Uani 0.336(3) 1 d DG U P A 2
H49B H 0.126887 1.044732 0.448367 0.029 Uiso 0.336(3) 1 calc R U P A 2
C48B C 0.1749(7) 0.9363(7) 0.5062(7) 0.026(2) Uani 0.336(3) 1 d DG U P A 2
H48B H 0.208070 0.971496 0.537318 0.031 Uiso 0.336(3) 1 calc R U P A 2

loop_
_atom_site_aniso_label
_atom_site_aniso_U_11
_atom_site_aniso_U_22
_atom_site_aniso_U_33
_atom_site_aniso_U_23
_atom_site_aniso_U_13
_atom_site_aniso_U_12
Cu 0.01983(14) 0.02296(15) 0.02068(15) 0.00232(11) -0.00014(10) 0.00289(10)
P1 0.0177(3) 0.0216(3) 0.0163(3) 0.0013(2) 0.0022(2) 0.0014(2)
P2 0.0186(3) 0.0199(3) 0.0153(3) 0.0001(2) 0.0018(2) 0.0008(2)
Cl1 0.0513(4) 0.0564(5) 0.0607(5) 0.0190(4) 0.0096(4) 0.0120(4)
Cl2 0.0682(5) 0.0697(5) 0.0371(4) 0.0012(4) 0.0073(4) 0.0055(4)
SA 0.0206(5) 0.0299(10) 0.0390(7) 0.0012(6) -0.0079(4) -0.0008(6)
O2 0.0202(7) 0.0182(7) 0.0255(8) -0.0024(6) -0.0021(6) 0.0013(6)
F4A 0.034(3) 0.033(2) 0.048(5) 0.011(2) -0.013(2) -0.005(2)
O1 0.0253(8) 0.0249(8) 0.0355(10) -0.0057(7) -0.0028(7) -0.0001(7)
N1 0.0171(8) 0.0219(9) 0.0147(9) 0.0017(7) 0.0015(7) 0.0016(7)
N2A 0.019(2) 0.043(3) 0.019(2) 0.001(2) 0.0009(18) 0.003(2)
F2A 0.0266(11) 0.0464(16) 0.0576(16) 0.0074(12) 0.0037(10) 0.0004(10)
C1 0.0165(10) 0.0227(11) 0.0148(10) 0.0015(8) 0.0027(8) 0.0021(8)
C23 0.0202(10) 0.0211(11) 0.0186(11) 0.0004(9) 0.0048(8) -0.0024(8)
C6 0.0240(11) 0.0190(11) 0.0183(11) -0.0024(9) 0.0019(9) 0.0001(8)
C17 0.0173(10) 0.0271(11) 0.0195(11) 0.0051(9) -0.0018(8) -0.0010(9)
C11 0.0174(10) 0.0248(11) 0.0175(11) 0.0012(9) 0.0043(8) 0.0013(8)
C3 0.0183(10) 0.0206(11) 0.0184(11) -0.0013(9) 0.0049(8) -0.0020(8)
C2 0.0191(10) 0.0172(10) 0.0215(11) 0.0021(8) 0.0050(8) 0.0036(8)
C30 0.0249(11) 0.0217(11) 0.0214(12) 0.0020(9) 0.0024(9) 0.0021(9)
C28 0.0257(11) 0.0274(12) 0.0174(11) 0.0013(9) 0.0021(9) 0.0016(9)
C12 0.0218(11) 0.0256(12) 0.0237(12) 0.0021(9) 0.0043(9) 0.0017(9)
C4 0.0199(10) 0.0193(10) 0.0168(11) 0.0006(9) 0.0027(8) 0.0025(8)
F1A 0.075(3) 0.074(3) 0.075(3) -0.034(2) 0.039(2) -0.026(2)
C29 0.0204(10) 0.0214(11) 0.0164(11) 0.0026(9) -0.0008(8) 0.0020(8)
C24 0.0225(11) 0.0348(13) 0.0250(12) -0.0052(10) 0.0032(9) -0.0016(10)
C5 0.0248(11) 0.0182(11) 0.0204(11) 0.0013(9) 0.0034(9) 0.0042(9)
C18 0.0194(11) 0.0303(13) 0.0262(12) 0.0032(10) 0.0017(9) -0.0009(9)
C34 0.0262(11) 0.0257(12) 0.0182(11) 0.0005(9) 0.0026(9) 0.0015(9)
C22 0.0217(11) 0.0310(12) 0.0206(12) 0.0037(10) 0.0009(9) -0.0012(9)
C9 0.0206(10) 0.0230(11) 0.0175(11) 0.0007(9) 0.0030(8) 0.0045(9)
C16 0.0212(11) 0.0281(12) 0.0203(12) 0.0012(9) 0.0039(9) 0.0015(9)
F3A 0.0513(18) 0.0349(13) 0.081(2) 0.0154(13) -0.0082(15) 0.0068(11)
C10 0.0301(12) 0.0274(12) 0.0252(13) -0.0001(10) -0.0023(10) 0.0114(10)
C40A 0.019(2) 0.033(2) 0.027(3) 0.002(2) 0.008(2) 0.002(2)
C33 0.0343(13) 0.0228(12) 0.0246(13) -0.0010(10) 0.0007(10) -0.0030(10)
C32 0.0329(13) 0.0239(12) 0.0284(13) 0.0040(10) 0.0025(10) -0.0058(10)
C31 0.0277(12) 0.0274(12) 0.0271(13) 0.0048(10) 0.0059(10) -0.0027(10)
C27 0.0337(13) 0.0275(12) 0.0259(13) 0.0033(10) 0.0098(10) 0.0070(10)
C7 0.0188(10) 0.0278(12) 0.0239(12) -0.0009(10) 0.0009(9) 0.0015(9)
C15 0.0242(12) 0.0363(13) 0.0235(13) -0.0016(10) 0.0037(9) -0.0065(10)
C35A 0.025(2) 0.041(2) 0.021(3) -0.004(2) 0.004(2) -0.003(2)
C14 0.0293(13) 0.0301(13) 0.0296(14) -0.0092(10) 0.0112(10) -0.0099(10)
C13 0.0290(12) 0.0211(12) 0.0365(14) -0.0007(10) 0.0120(11) -0.0008(9)
C8 0.0217(11) 0.0260(12) 0.0243(12) 0.0005(10) -0.0011(9) 0.0032(9)
C21 0.0248(12) 0.0419(15) 0.0249(13) 0.0063(11) 0.0027(10) -0.0063(10)
C41A 0.0197(19) 0.031(2) 0.025(2) 0.003(2) 0.0047(16) 0.0040(19)
C26 0.0432(15) 0.0255(12) 0.0284(14) -0.0052(10) 0.0156(11) -0.0035(11)
C19 0.0237(12) 0.0267(12) 0.0383(15) 0.0059(11) -0.0039(10) 0.0004(10)
C39A 0.027(3) 0.033(3) 0.028(4) 0.001(2) 0.007(3) 0.003(2)
C20 0.0243(12) 0.0355(14) 0.0339(14) 0.0131(11) -0.0049(10) -0.0062(10)
C25 0.0332(13) 0.0406(14) 0.0296(14) -0.0131(11) 0.0045(11) -0.0119(11)
C38A 0.029(3) 0.030(3) 0.028(3) -0.006(2) 0.008(2) 0.002(2)
C36A 0.043(3) 0.035(3) 0.028(2) 0.003(3) -0.007(2) -0.004(3)
C37A 0.040(3) 0.031(3) 0.031(3) 0.000(2) 0.002(2) -0.003(2)
C51 0.0448(17) 0.068(2) 0.0395(17) 0.0042(15) 0.0019(14) 0.0092(15)
B1 0.0404(18) 0.0375(18) 0.052(2) 0.0072(16) -0.0096(16) -0.0075(14)
F2B 0.095(9) 0.093(9) 0.079(7) -0.038(7) 0.040(7) -0.051(8)
F4B 0.029(6) 0.047(7) 0.041(12) 0.018(5) -0.019(6) 0.000(5)
F3B 0.075(6) 0.029(4) 0.103(8) -0.005(4) -0.063(6) 0.006(3)
F1B 0.043(4) 0.047(6) 0.045(5) -0.027(4) -0.020(3) 0.004(4)
C44A 0.027(2) 0.031(3) 0.034(2) 0.009(2) 0.0014(17) 0.006(2)
C45A 0.025(2) 0.032(2) 0.034(3) 0.010(2) 0.008(2) 0.0117(19)
C46A 0.024(3) 0.036(2) 0.032(3) 0.007(2) 0.0138(19) 0.0065(18)
N3A 0.026(3) 0.032(2) 0.028(3) 0.0097(19) 0.012(2) 0.0090(18)
C42A 0.023(2) 0.035(3) 0.025(2) -0.0020(19) 0.0034(16) 0.0022(19)
C43A 0.0247(18) 0.029(2) 0.033(2) 0.0042(17) -0.0046(15) 0.0015(16)
C50A 0.036(3) 0.028(3) 0.041(3) 0.005(3) 0.007(3) 0.013(3)
C49A 0.047(3) 0.028(3) 0.042(3) 0.000(2) 0.012(3) 0.004(2)
C48A 0.037(3) 0.042(3) 0.031(3) 0.003(2) 0.008(2) -0.002(2)
C47A 0.030(3) 0.036(3) 0.035(3) 0.012(2) 0.008(2) 0.005(2)
C41B 0.017(3) 0.025(5) 0.035(4) -0.008(4) -0.001(3) -0.007(3)
C40B 0.016(4) 0.030(4) 0.022(4) -0.006(3) 0.002(3) -0.003(3)
C35B 0.016(4) 0.035(4) 0.022(4) 0.001(3) 0.005(3) 0.000(3)
N3B 0.015(4) 0.032(4) 0.021(4) -0.002(3) 0.000(3) -0.003(3)
C43B 0.009(3) 0.021(4) 0.014(3) 0.004(3) -0.004(2) 0.003(3)
C42B 0.016(3) 0.034(4) 0.023(3) 0.001(3) -0.006(2) 0.000(3)
C36B 0.026(4) 0.030(4) 0.027(4) -0.004(4) 0.003(3) -0.009(4)
C37B 0.025(4) 0.035(5) 0.026(4) 0.002(4) -0.002(3) -0.012(4)
C38B 0.024(5) 0.022(4) 0.024(5) -0.004(4) 0.003(4) 0.001(3)
C39B 0.019(4) 0.031(5) 0.021(5) -0.006(4) 0.005(4) -0.004(4)
SB 0.0220(10) 0.0229(18) 0.0301(12) 0.0081(10) -0.0011(8) 0.0029(10)
C44B 0.008(3) 0.018(3) 0.009(3) 0.003(3) 0.000(2) 0.007(2)
N2B 0.015(3) 0.034(4) 0.020(3) 0.013(3) 0.005(3) 0.007(3)
C47B 0.016(4) 0.028(5) 0.024(4) 0.017(3) 0.005(3) -0.002(3)
C46B 0.016(3) 0.032(4) 0.026(4) 0.021(3) 0.007(3) 0.013(3)
C45B 0.019(3) 0.030(4) 0.023(3) 0.005(3) 0.008(3) -0.003(3)
C50B 0.025(5) 0.028(5) 0.030(5) 0.012(4) 0.006(4) 0.000(4)
C49B 0.024(4) 0.022(4) 0.028(4) 0.009(3) 0.008(4) -0.002(3)
C48B 0.027(4) 0.025(4) 0.028(4) 0.008(3) 0.007(3) -0.009(3)

loop_
_atom_type_symbol
_atom_type_description
_atom_type_scat_dispersion_real
_atom_type_scat_dispersion_imag
_atom_type_scat_source
C C 0.0033 0.0016 'International Tables Vol C Tables 4.2.6.8 and 6.1.1.4'
H H 0.0000 0.0000 'International Tables Vol C Tables 4.2.6.8 and 6.1.1.4'
B B 0.0013 0.0007 'International Tables Vol C Tables 4.2.6.8 and 6.1.1.4'
Cl Cl 0.1484 0.1585 'International Tables Vol C Tables 4.2.6.8 and 6.1.1.4'
Cu Cu 0.3201 1.2651 'International Tables Vol C Tables 4.2.6.8 and 6.1.1.4'
F F 0.0171 0.0103 'International Tables Vol C Tables 4.2.6.8 and 6.1.1.4'
N N 0.0061 0.0033 'International Tables Vol C Tables 4.2.6.8 and 6.1.1.4'
O O 0.0106 0.0060 'International Tables Vol C Tables 4.2.6.8 and 6.1.1.4'
P P 0.1023 0.0942 'International Tables Vol C Tables 4.2.6.8 and 6.1.1.4'
S S 0.1246 0.1234 'International Tables Vol C Tables 4.2.6.8 and 6.1.1.4'

loop_
_exptl_crystal_face_index_h
_exptl_crystal_face_index_k
_exptl_crystal_face_index_l
_exptl_crystal_face_perp_dist
3 0 -4 0.1170
-3 0 4 0.2080
5 1 3 0.2100
-7 -1 -5 0.2370
-1 -2 0 0.2020
-1 10 -4 0.2800
7 -1 5 0.2010
5 5 2 0.2560
-5 4 -5 0.2800
5 -6 5 0.2270
-3 3 4 0.2020
-2 -2 3 0.1800

loop_
_geom_angle_atom_site_label_1
_geom_angle_atom_site_label_2
_geom_angle_atom_site_label_3
_geom_angle
_geom_angle_site_symmetry_1
_geom_angle_site_symmetry_3
_geom_angle_publ_flag
P2 Cu P1 73.59(2) . . ?
N2A Cu P1 124.56(19) . . ?
N2A Cu P2 119.8(3) . . ?
N2A Cu N3A 79.75(18) . . ?
N3A Cu P1 142.99(14) . . ?
N3A Cu P2 121.55(18) . . ?
N3B Cu P1 128.2(3) . . ?
N3B Cu P2 123.2(5) . . ?
N2B Cu P1 136.1(3) . . ?
N2B Cu P2 119.8(4) . . ?
N2B Cu N3B 81.9(4) . . ?
N1 P1 Cu 89.54(6) . . ?
N1 P1 C17 106.10(9) . . ?
N1 P1 C11 107.06(9) . . ?
C17 P1 Cu 123.90(7) . . ?
C11 P1 Cu 125.30(7) . . ?
C11 P1 C17 101.37(10) . . ?
N1 P2 Cu 89.77(6) . . ?
N1 P2 C23 110.44(9) . . ?
N1 P2 C29 105.02(9) . . ?
C23 P2 Cu 118.19(7) . . ?
C23 P2 C29 104.57(10) . . ?
C29 P2 Cu 126.19(7) . . ?
C40A SA C41A 87.8(3) . . ?
C3 O2 C7 121.06(16) . . ?
P1 N1 P2 106.85(9) . . ?
C1 N1 P1 126.12(14) . . ?
C1 N1 P2 126.73(14) . . ?
C35A N2A Cu 136.9(4) . . ?
C41A N2A Cu 114.0(4) . . ?
C41A N2A C35A 109.1(4) . . ?
C6 C1 N1 120.11(19) . . ?
C2 C1 N1 120.12(18) . . ?
C2 C1 C6 119.76(19) . . ?
C28 C23 P2 125.77(17) . . ?
C24 C23 P2 114.99(17) . . ?
C24 C23 C28 119.2(2) . . ?
C1 C6 H6 120.0 . . ?
C5 C6 C1 119.9(2) . . ?
C5 C6 H6 120.0 . . ?
C18 C17 P1 121.53(17) . . ?
C22 C17 P1 119.91(17) . . ?
C22 C17 C18 118.0(2) . . ?
C12 C11 P1 119.15(17) . . ?
C12 C11 C16 118.7(2) . . ?
C16 C11 P1 122.15(17) . . ?
O2 C3 C2 116.23(18) . . ?
O2 C3 C4 121.67(18) . . ?
C2 C3 C4 122.1(2) . . ?
C1 C2 C3 119.17(19) . . ?
C1 C2 H2 120.4 . . ?
C3 C2 H2 120.4 . . ?
C29 C30 H30 119.9 . . ?
C31 C30 H30 119.9 . . ?
C31 C30 C29 120.3(2) . . ?
C23 C28 H28 120.0 . . ?
C27 C28 C23 120.1(2) . . ?
C27 C28 H28 120.0 . . ?
C11 C12 H12 119.4 . . ?
C11 C12 C13 121.2(2) . . ?
C13 C12 H12 119.4 . . ?
C3 C4 C9 118.37(19) . . ?
C5 C4 C3 117.38(19) . . ?
C5 C4 C9 124.23(19) . . ?
C30 C29 P2 122.77(17) . . ?
C30 C29 C34 118.4(2) . . ?
C34 C29 P2 118.45(16) . . ?
C23 C24 H24 120.0 . . ?
C25 C24 C23 120.0(2) . . ?
C25 C24 H24 120.0 . . ?
C6 C5 C4 121.56(19) . . ?
C6 C5 H5 119.2 . . ?
C4 C5 H5 119.2 . . ?
C17 C18 H18 119.5 . . ?
C19 C18 C17 121.1(2) . . ?
C19 C18 H18 119.5 . . ?
C29 C34 H34 119.5 . . ?
C33 C34 C29 120.9(2) . . ?
C33 C34 H34 119.5 . . ?
C17 C22 H22 119.5 . . ?
C21 C22 C17 121.0(2) . . ?
C21 C22 H22 119.5 . . ?
C4 C9 C10 118.99(19) . . ?
C8 C9 C4 118.41(19) . . ?
C8 C9 C10 122.5(2) . . ?
C11 C16 H16 119.9 . . ?
C15 C16 C11 120.1(2) . . ?
C15 C16 H16 119.9 . . ?
C9 C10 H10A 109.5 . . ?
C9 C10 H10B 109.5 . . ?
C9 C10 H10C 109.5 . . ?
H10A C10 H10B 109.5 . . ?
H10A C10 H10C 109.5 . . ?
H10B C10 H10C 109.5 . . ?
C35A C40A SA 110.1(3) . . ?
C39A C40A SA 127.1(6) . . ?
C39A C40A C35A 122.8(6) . . ?
C34 C33 H33 120.0 . . ?
C34 C33 C32 120.0(2) . . ?
C32 C33 H33 120.0 . . ?
C33 C32 H32 120.1 . . ?
C31 C32 C33 119.8(2) . . ?
C31 C32 H32 120.1 . . ?
C30 C31 H31 119.7 . . ?
C32 C31 C30 120.5(2) . . ?
C32 C31 H31 119.7 . . ?
C28 C27 H27 120.0 . . ?
C28 C27 C26 120.0(2) . . ?
C26 C27 H27 120.0 . . ?
O2 C7 C8 117.03(19) . . ?
O1 C7 O2 116.36(19) . . ?
O1 C7 C8 126.6(2) . . ?
C16 C15 H15 119.9 . . ?
C16 C15 C14 120.2(2) . . ?
C14 C15 H15 119.9 . . ?
N2A C35A C40A 113.9(4) . . ?
N2A C35A C36A 129.5(5) . . ?
C36A C35A C40A 116.5(5) . . ?
C15 C14 H14 119.6 . . ?
C13 C14 C15 120.8(2) . . ?
C13 C14 H14 119.6 . . ?
C12 C13 H13 120.5 . . ?
C14 C13 C12 119.0(2) . . ?
C14 C13 H13 120.5 . . ?
C9 C8 C7 123.4(2) . . ?
C9 C8 H8 118.3 . . ?
C7 C8 H8 118.3 . . ?
C22 C21 H21 119.8 . . ?
C20 C21 C22 120.3(2) . . ?
C20 C21 H21 119.8 . . ?
N2A C41A SA 119.1(4) . . ?
N2A C41A C42A 120.2(5) . . ?
C42A C41A SA 120.7(4) . . ?
C27 C26 H26 119.8 . . ?
C25 C26 C27 120.4(2) . . ?
C25 C26 H26 119.8 . . ?
C18 C19 H19 120.1 . . ?
C18 C19 C20 119.8(2) . . ?
C20 C19 H19 120.1 . . ?
C40A C39A H39A 121.2 . . ?
C38A C39A C40A 117.6(7) . . ?
C38A C39A H39A 121.2 . . ?
C21 C20 C19 119.8(2) . . ?
C21 C20 H20 120.1 . . ?
C19 C20 H20 120.1 . . ?
C24 C25 H25 119.8 . . ?
C26 C25 C24 120.3(2) . . ?
C26 C25 H25 119.8 . . ?
C39A C38A H38A 119.7 . . ?
C39A C38A C37A 120.6(7) . . ?
C37A C38A H38A 119.7 . . ?
C35A C36A H36A 119.5 . . ?
C37A C36A C35A 121.1(6) . . ?
C37A C36A H36A 119.5 . . ?
C38A C37A H37A 119.5 . . ?
C36A C37A C38A 121.0(6) . . ?
C36A C37A H37A 119.5 . . ?
Cl1 C51 H51A 109.4 . . ?
Cl1 C51 H51B 109.4 . . ?
Cl2 C51 Cl1 111.38(17) . . ?
Cl2 C51 H51A 109.4 . . ?
Cl2 C51 H51B 109.4 . . ?
H51A C51 H51B 108.0 . . ?
F4A B1 F2A 106.9(7) . . ?
F1A B1 F4A 116.6(7) . . ?
F1A B1 F2A 108.0(3) . . ?
F1A B1 F3A 113.9(3) . . ?
F3A B1 F4A 105.9(5) . . ?
F3A B1 F2A 104.7(3) . . ?
F2B B1 F4B 136(2) . . ?
F2B B1 F3B 106.3(7) . . ?
F2B B1 F1B 115.9(8) . . ?
F4B B1 F3B 103(2) . . ?
F4B B1 F1B 94.0(15) . . ?
F1B B1 F3B 94.2(5) . . ?
C45A C44A H44A 120.0 . . ?
C45A C44A C43A 120.0 . . ?
C43A C44A H44A 120.0 . . ?
C44A C45A C46A 120.0 . . ?
C44A C45A C50A 122.0(3) . . ?
C46A C45A C50A 117.9(3) . . ?
N3A C46A C45A 120.0 . . ?
C47A C46A C45A 122.9(3) . . ?
C47A C46A N3A 117.1(3) . . ?
C46A N3A Cu 128.9(2) . . ?
C46A N3A C42A 120.0 . . ?
C42A N3A Cu 110.99(19) . . ?
N3A C42A C41A 114.6(3) . . ?
N3A C42A C43A 120.0 . . ?
C43A C42A C41A 125.3(3) . . ?
C44A C43A H43A 120.0 . . ?
C42A C43A C44A 120.0 . . ?
C42A C43A H43A 120.0 . . ?
C45A C50A H50A 120.7 . . ?
C49A C50A C45A 118.7(4) . . ?
C49A C50A H50A 120.7 . . ?
C50A C49A H49A 119.4 . . ?
C50A C49A C48A 121.2(5) . . ?
C48A C49A H49A 119.4 . . ?
C49A C48A H48A 119.7 . . ?
C47A C48A C49A 120.6(5) . . ?
C47A C48A H48A 119.7 . . ?
C46A C47A H47A 120.7 . . ?
C48A C47A C46A 118.6(4) . . ?
C48A C47A H47A 120.7 . . ?
C40B C41B H41B 120.0 . . ?
C40B C41B C42B 120.0 . . ?
C42B C41B H41B 120.0 . . ?
C41B C40B C39B 124.8(9) . . ?
C35B C40B C41B 120.0 . . ?
C35B C40B C39B 114.5(9) . . ?
C40B C35B N3B 120.0 . . ?
C36B C35B C40B 124.7(8) . . ?
C36B C35B N3B 115.3(8) . . ?
C35B N3B Cu 132.7(5) . . ?
C43B N3B Cu 107.1(5) . . ?
C43B N3B C35B 120.0 . . ?
N3B C43B C42B 120.0 . . ?
N3B C43B C44B 117.4(6) . . ?
C42B C43B C44B 122.6(6) . . ?
C41B C42B H42B 120.0 . . ?
C43B C42B C41B 120.0 . . ?
C43B C42B H42B 120.0 . . ?
C35B C36B H36B 120.5 . . ?
C37B C36B C35B 118.9(12) . . ?
C37B C36B H36B 120.5 . . ?
C36B C37B H37B 120.2 . . ?
C36B C37B C38B 119.6(12) . . ?
C38B C37B H37B 120.2 . . ?
C37B C38B H38B 119.3 . . ?
C39B C38B C37B 121.4(13) . . ?
C39B C38B H38B 119.3 . . ?
C40B C39B H39B 119.8 . . ?
C38B C39B C40B 120.4(13) . . ?
C38B C39B H39B 119.8 . . ?
C45B SB C44B 88.9(4) . . ?
C43B C44B SB 124.2(6) . . ?
N2B C44B C43B 118.7(7) . . ?
N2B C44B SB 117.1(7) . . ?
C44B N2B Cu 114.4(7) . . ?
C44B N2B C46B 109.3(7) . . ?
C46B N2B Cu 135.6(7) . . ?
C46B C47B H47B 120.0 . . ?
C46B C47B C48B 120.0 . . ?
C48B C47B H47B 120.0 . . ?
C47B C46B N2B 125.9(6) . . ?
C47B C46B C45B 120.0 . . ?
C45B C46B N2B 114.1(6) . . ?
C46B C45B SB 110.6(5) . . ?
C50B C45B SB 129.4(5) . . ?
C50B C45B C46B 120.0 . . ?
C45B C50B H50B 120.0 . . ?
C49B C50B C45B 120.0 . . ?
C49B C50B H50B 120.0 . . ?
C50B C49B H49B 120.0 . . ?
C50B C49B C48B 120.0 . . ?
C48B C49B H49B 120.0 . . ?
C47B C48B H48B 120.0 . . ?
C49B C48B C47B 120.0 . . ?
C49B C48B H48B 120.0 . . ?

loop_
_geom_bond_atom_site_label_1
_geom_bond_atom_site_label_2
_geom_bond_distance
_geom_bond_site_symmetry_2
_geom_bond_publ_flag
Cu P1 2.3080(6) . ?
Cu P2 2.3006(6) . ?
Cu N2A 2.065(5) . ?
Cu N3A 2.100(3) . ?
Cu N3B 2.094(7) . ?
Cu N2B 1.996(8) . ?
P1 N1 1.7184(18) . ?
P1 C17 1.818(2) . ?
P1 C11 1.816(2) . ?
P2 N1 1.7190(18) . ?
P2 C23 1.813(2) . ?
P2 C29 1.824(2) . ?
Cl1 C51 1.774(3) . ?
Cl2 C51 1.748(3) . ?
SA C40A 1.706(5) . ?
SA C41A 1.732(5) . ?
O2 C3 1.378(2) . ?
O2 C7 1.387(3) . ?
F4A B1 1.389(6) . ?
O1 C7 1.201(3) . ?
N1 C1 1.438(3) . ?
N2A C35A 1.392(5) . ?
N2A C41A 1.265(5) . ?
F2A B1 1.443(4) . ?
C1 C6 1.399(3) . ?
C1 C2 1.386(3) . ?
C23 C28 1.401(3) . ?
C23 C24 1.395(3) . ?
C6 H6 0.9300 . ?
C6 C5 1.376(3) . ?
C17 C18 1.401(3) . ?
C17 C22 1.396(3) . ?
C11 C12 1.384(3) . ?
C11 C16 1.409(3) . ?
C3 C2 1.388(3) . ?
C3 C4 1.394(3) . ?
C2 H2 0.9300 . ?
C30 H30 0.9300 . ?
C30 C29 1.398(3) . ?
C30 C31 1.389(3) . ?
C28 H28 0.9300 . ?
C28 C27 1.386(3) . ?
C12 H12 0.9300 . ?
C12 C13 1.397(3) . ?
C4 C5 1.394(3) . ?
C4 C9 1.459(3) . ?
F1A B1 1.360(5) . ?
C29 C34 1.400(3) . ?
C24 H24 0.9300 . ?
C24 C25 1.394(3) . ?
C5 H5 0.9300 . ?
C18 H18 0.9300 . ?
C18 C19 1.381(3) . ?
C34 H34 0.9300 . ?
C34 C33 1.383(3) . ?
C22 H22 0.9300 . ?
C22 C21 1.381(3) . ?
C9 C10 1.496(3) . ?
C9 C8 1.336(3) . ?
C16 H16 0.9300 . ?
C16 C15 1.379(3) . ?
F3A B1 1.386(4) . ?
C10 H10A 0.9600 . ?
C10 H10B 0.9600 . ?
C10 H10C 0.9600 . ?
C40A C35A 1.423(5) . ?
C40A C39A 1.402(9) . ?
C33 H33 0.9300 . ?
C33 C32 1.387(3) . ?
C32 H32 0.9300 . ?
C32 C31 1.380(3) . ?
C31 H31 0.9300 . ?
C27 H27 0.9300 . ?
C27 C26 1.392(4) . ?
C7 C8 1.447(3) . ?
C15 H15 0.9300 . ?
C15 C14 1.382(3) . ?
C35A C36A 1.395(8) . ?
C14 H14 0.9300 . ?
C14 C13 1.381(4) . ?
C13 H13 0.9300 . ?
C8 H8 0.9300 . ?
C21 H21 0.9300 . ?
C21 C20 1.381(4) . ?
C41A C42A 1.449(5) . ?
C26 H26 0.9300 . ?
C26 C25 1.369(4) . ?
C19 H19 0.9300 . ?
C19 C20 1.392(4) . ?
C39A H39A 0.9300 . ?
C39A C38A 1.384(9) . ?
C20 H20 0.9300 . ?
C25 H25 0.9300 . ?
C38A H38A 0.9300 . ?
C38A C37A 1.391(7) . ?
C36A H36A 0.9300 . ?
C36A C37A 1.381(7) . ?
C37A H37A 0.9300 . ?
C51 H51A 0.9700 . ?
C51 H51B 0.9700 . ?
B1 F2B 1.225(8) . ?
B1 F4B 1.398(16) . ?
B1 F3B 1.541(8) . ?
B1 F1B 1.411(11) . ?
C44A H44A 0.9300 . ?
C44A C45A 1.3900 . ?
C44A C43A 1.3900 . ?
C45A C46A 1.3900 . ?
C45A C50A 1.439(5) . ?
C46A N3A 1.3900 . ?
C46A C47A 1.376(6) . ?
N3A C42A 1.3900 . ?
C42A C43A 1.3900 . ?
C43A H43A 0.9300 . ?
C50A H50A 0.9300 . ?
C50A C49A 1.365(6) . ?
C49A H49A 0.9300 . ?
C49A C48A 1.412(7) . ?
C48A H48A 0.9300 . ?
C48A C47A 1.370(7) . ?
C47A H47A 0.9300 . ?
C41B H41B 0.9300 . ?
C41B C40B 1.3900 . ?
C41B C42B 1.3900 . ?
C40B C35B 1.3900 . ?
C40B C39B 1.446(14) . ?
C35B N3B 1.3900 . ?
C35B C36B 1.377(13) . ?
N3B C43B 1.3900 . ?
C43B C42B 1.3900 . ?
C43B C44B 1.434(9) . ?
C42B H42B 0.9300 . ?
C36B H36B 0.9300 . ?
C36B C37B 1.363(13) . ?
C37B H37B 0.9300 . ?
C37B C38B 1.399(12) . ?
C38B H38B 0.9300 . ?
C38B C39B 1.369(15) . ?
C39B H39B 0.9300 . ?
SB C44B 1.742(7) . ?
SB C45B 1.681(7) . ?
C44B N2B 1.261(10) . ?
N2B C46B 1.413(8) . ?
C47B H47B 0.9300 . ?
C47B C46B 1.3900 . ?
C47B C48B 1.3900 . ?
C46B C45B 1.3900 . ?
C45B C50B 1.3900 . ?
C50B H50B 0.9300 . ?
C50B C49B 1.3900 . ?
C49B H49B 0.9300 . ?
C49B C48B 1.3900 . ?
C48B H48B 0.9300 . ?

loop_
_geom_torsion_atom_site_label_1
_geom_torsion_atom_site_label_2
_geom_torsion_atom_site_label_3
_geom_torsion_atom_site_label_4
_geom_torsion
_geom_torsion_site_symmetry_1
_geom_torsion_site_symmetry_2
_geom_torsion_site_symmetry_3
_geom_torsion_site_symmetry_4
_geom_torsion_publ_flag
Cu P1 N1 P2 4.33(8) . . . . ?
Cu P1 N1 C1 178.29(17) . . . . ?
Cu P1 C17 C18 61.0(2) . . . . ?
Cu P1 C17 C22 -110.49(17) . . . . ?
Cu P1 C11 C12 12.5(2) . . . . ?
Cu P1 C11 C16 -169.36(14) . . . . ?
Cu P2 N1 P1 -4.34(8) . . . . ?
Cu P2 N1 C1 -178.26(17) . . . . ?
Cu P2 C23 C28 -153.39(17) . . . . ?
Cu P2 C23 C24 27.9(2) . . . . ?
Cu P2 C29 C30 -127.75(16) . . . . ?
Cu P2 C29 C34 45.2(2) . . . . ?
Cu N2A C35A C40A -179.6(8) . . . . ?
Cu N2A C35A C36A 1.9(12) . . . . ?
Cu N2A C41A SA 179.2(5) . . . . ?
Cu N2A C41A C42A -0.8(7) . . . . ?
Cu N3A C42A C41A 7.2(4) . . . . ?
Cu N3A C42A C43A -176.4(4) . . . . ?
Cu N3B C43B C42B 175.1(10) . . . . ?
Cu N3B C43B C44B -5.9(9) . . . . ?
Cu N2B C46B C47B -9.8(15) . . . . ?
Cu N2B C46B C45B 172.4(10) . . . . ?
P1 N1 C1 C6 98.0(2) . . . . ?
P1 N1 C1 C2 -80.9(2) . . . . ?
P1 C17 C18 C19 -170.97(17) . . . . ?
P1 C17 C22 C21 170.64(17) . . . . ?
P1 C11 C12 C13 178.02(17) . . . . ?
P1 C11 C16 C15 -178.51(17) . . . . ?
P2 N1 C1 C6 -89.2(2) . . . . ?
P2 N1 C1 C2 91.9(2) . . . . ?
P2 C23 C28 C27 -179.89(17) . . . . ?
P2 C23 C24 C25 179.49(19) . . . . ?
P2 C29 C34 C33 -173.27(18) . . . . ?
SA C40A C35A N2A -0.4(4) . . . . ?
SA C40A C35A C36A 178.3(10) . . . . ?
SA C40A C39A C38A -175.8(8) . . . . ?
SA C41A C42A N3A 175.5(4) . . . . ?
SA C41A C42A C43A -0.7(8) . . . . ?
O2 C3 C2 C1 -179.46(18) . . . . ?
O2 C3 C4 C5 177.50(19) . . . . ?
O2 C3 C4 C9 -4.1(3) . . . . ?
O2 C7 C8 C9 -0.9(3) . . . . ?
O1 C7 C8 C9 -179.7(2) . . . . ?
N1 P1 C17 C18 -39.6(2) . . . . ?
N1 P1 C17 C22 148.91(17) . . . . ?
N1 P1 C11 C12 114.46(18) . . . . ?
N1 P1 C11 C16 -67.41(19) . . . . ?
N1 P2 C23 C28 -52.1(2) . . . . ?
N1 P2 C23 C24 129.10(17) . . . . ?
N1 P2 C29 C30 131.23(18) . . . . ?
N1 P2 C29 C34 -55.84(18) . . . . ?
N1 C1 C6 C5 179.03(19) . . . . ?
N1 C1 C2 C3 -179.46(18) . . . . ?
N2A C35A C36A C37A 177.2(8) . . . . ?
N2A C41A C42A N3A -4.5(6) . . . . ?
N2A C41A C42A C43A 179.3(5) . . . . ?
C1 C6 C5 C4 0.1(3) . . . . ?
C23 P2 N1 P1 -124.52(10) . . . . ?
C23 P2 N1 C1 61.56(19) . . . . ?
C23 P2 C29 C30 14.9(2) . . . . ?
C23 P2 C29 C34 -172.16(17) . . . . ?
C23 C28 C27 C26 0.4(3) . . . . ?
C23 C24 C25 C26 0.6(4) . . . . ?
C6 C1 C2 C3 1.7(3) . . . . ?
C17 P1 N1 P2 129.65(10) . . . . ?
C17 P1 N1 C1 -56.38(19) . . . . ?
C17 P1 C11 C12 -134.59(17) . . . . ?
C17 P1 C11 C16 43.5(2) . . . . ?
C17 C18 C19 C20 0.5(3) . . . . ?
C17 C22 C21 C20 0.4(3) . . . . ?
C11 P1 N1 P2 -122.69(10) . . . . ?
C11 P1 N1 C1 51.28(19) . . . . ?
C11 P1 C17 C18 -151.30(18) . . . . ?
C11 P1 C17 C22 37.22(19) . . . . ?
C11 C12 C13 C14 0.6(3) . . . . ?
C11 C16 C15 C14 0.5(3) . . . . ?
C3 O2 C7 O1 177.8(2) . . . . ?
C3 O2 C7 C8 -1.1(3) . . . . ?
C3 C4 C5 C6 2.3(3) . . . . ?
C3 C4 C9 C10 -175.2(2) . . . . ?
C3 C4 C9 C8 2.1(3) . . . . ?
C2 C1 C6 C5 -2.1(3) . . . . ?
C2 C3 C4 C5 -2.8(3) . . . . ?
C2 C3 C4 C9 175.67(19) . . . . ?
C30 C29 C34 C33 0.0(3) . . . . ?
C28 C23 C24 C25 0.7(3) . . . . ?
C28 C27 C26 C25 0.9(4) . . . . ?
C12 C11 C16 C15 -0.4(3) . . . . ?
C4 C3 C2 C1 0.8(3) . . . . ?
C4 C9 C8 C7 0.3(3) . . . . ?
C29 P2 N1 P1 123.27(10) . . . . ?
C29 P2 N1 C1 -50.65(19) . . . . ?
C29 P2 C23 C28 60.3(2) . . . . ?
C29 P2 C23 C24 -118.40(18) . . . . ?
C29 C30 C31 C32 -0.5(3) . . . . ?
C29 C34 C33 C32 -0.6(3) . . . . ?
C24 C23 C28 C27 -1.2(3) . . . . ?
C5 C4 C9 C10 3.1(3) . . . . ?
C5 C4 C9 C8 -179.6(2) . . . . ?
C18 C17 C22 C21 -1.1(3) . . . . ?
C18 C19 C20 C21 -1.3(3) . . . . ?
C34 C33 C32 C31 0.7(4) . . . . ?
C22 C17 C18 C19 0.7(3) . . . . ?
C22 C21 C20 C19 0.8(3) . . . . ?
C9 C4 C5 C6 -176.0(2) . . . . ?
C16 C11 C12 C13 -0.2(3) . . . . ?
C16 C15 C14 C13 -0.2(3) . . . . ?
C10 C9 C8 C7 177.5(2) . . . . ?
C40A SA C41A N2A 1.0(4) . . . . ?
C40A SA C41A C42A -179.1(6) . . . . ?
C40A C35A C36A C37A -1.3(13) . . . . ?
C40A C39A C38A C37A -4.4(16) . . . . ?
C33 C32 C31 C30 -0.1(4) . . . . ?
C31 C30 C29 P2 173.54(17) . . . . ?
C31 C30 C29 C34 0.6(3) . . . . ?
C27 C26 C25 C24 -1.4(4) . . . . ?
C7 O2 C3 C2 -176.13(19) . . . . ?
C7 O2 C3 C4 3.6(3) . . . . ?
C15 C14 C13 C12 -0.4(3) . . . . ?
C35A N2A C41A SA -1.3(5) . . . . ?
C35A N2A C41A C42A 178.7(6) . . . . ?
C35A C40A C39A C38A 6.4(16) . . . . ?
C35A C36A C37A C38A 3.1(14) . . . . ?
C41A SA C40A C35A -0.2(3) . . . . ?
C41A SA C40A C39A -178.3(12) . . . . ?
C41A N2A C35A C40A 1.1(5) . . . . ?
C41A N2A C35A C36A -177.4(12) . . . . ?
C41A C42A C43A C44A 176.0(6) . . . . ?
C39A C40A C35A N2A 177.8(11) . . . . ?
C39A C40A C35A C36A -3.5(11) . . . . ?
C39A C38A C37A C36A -0.2(13) . . . . ?
C44A C45A C46A N3A 0.0 . . . . ?
C44A C45A C46A C47A 178.9(6) . . . . ?
C44A C45A C50A C49A 178.9(6) . . . . ?
C45A C44A C43A C42A 0.0 . . . . ?
C45A C46A N3A Cu 175.7(4) . . . . ?
C45A C46A N3A C42A 0.0 . . . . ?
C45A C46A C47A C48A 2.4(6) . . . . ?
C45A C50A C49A C48A 1.7(7) . . . . ?
C46A C45A C50A C49A 1.4(6) . . . . ?
C46A N3A C42A C41A -176.4(5) . . . . ?
C46A N3A C42A C43A 0.0 . . . . ?
N3A C46A C47A C48A -178.6(5) . . . . ?
N3A C42A C43A C44A 0.0 . . . . ?
C43A C44A C45A C46A 0.0 . . . . ?
C43A C44A C45A C50A -177.5(5) . . . . ?
C50A C45A C46A N3A 177.6(5) . . . . ?
C50A C45A C46A C47A -3.5(5) . . . . ?
C50A C49A C48A C47A -2.8(8) . . . . ?
C49A C48A C47A C46A 0.8(7) . . . . ?
C47A C46A N3A Cu -3.3(6) . . . . ?
C47A C46A N3A C42A -179.0(5) . . . . ?
C41B C40B C35B N3B 0.0 . . . . ?
C41B C40B C35B C36B 179(2) . . . . ?
C41B C40B C39B C38B -178.1(15) . . . . ?
C40B C41B C42B C43B 0.0 . . . . ?
C40B C35B N3B Cu -173.7(13) . . . . ?
C40B C35B N3B C43B 0.0 . . . . ?
C40B C35B C36B C37B -4(3) . . . . ?
C35B C40B C39B C38B -8(3) . . . . ?
C35B N3B C43B C42B 0.0 . . . . ?
C35B N3B C43B C44B 178.9(11) . . . . ?
C35B C36B C37B C38B -1(3) . . . . ?
N3B C35B C36B C37B 174.7(13) . . . . ?
N3B C43B C42B C41B 0.0 . . . . ?
N3B C43B C44B SB 178.7(8) . . . . ?
N3B C43B C44B N2B 0.8(11) . . . . ?
C43B C44B N2B Cu 5.3(12) . . . . ?
C43B C44B N2B C46B 176.9(10) . . . . ?
C42B C41B C40B C35B 0.0 . . . . ?
C42B C41B C40B C39B 170(2) . . . . ?
C42B C43B C44B SB -2.4(15) . . . . ?
C42B C43B C44B N2B 179.7(9) . . . . ?
C36B C35B N3B Cu 7.5(16) . . . . ?
C36B C35B N3B C43B -178.9(19) . . . . ?
C36B C37B C38B C39B 0(3) . . . . ?
C37B C38B C39B C40B 4(3) . . . . ?
C39B C40B C35B N3B -171(2) . . . . ?
C39B C40B C35B C36B 8.1(19) . . . . ?
SB C44B N2B Cu -172.7(7) . . . . ?
SB C44B N2B C46B -1.1(9) . . . . ?
SB C45B C50B C49B -177.5(11) . . . . ?
C44B C43B C42B C41B -178.9(11) . . . . ?
C44B SB C45B C46B 2.8(5) . . . . ?
C44B SB C45B C50B -179.5(10) . . . . ?
C44B N2B C46B C47B -178.8(10) . . . . ?
C44B N2B C46B C45B 3.3(9) . . . . ?
N2B C46B C45B SB -4.1(7) . . . . ?
N2B C46B C45B C50B 178.0(9) . . . . ?
C47B C46B C45B SB 177.9(9) . . . . ?
C47B C46B C45B C50B 0.0 . . . . ?
C46B C47B C48B C49B 0.0 . . . . ?
C46B C45B C50B C49B 0.0 . . . . ?
C45B SB C44B C43B -178.9(10) . . . . ?
C45B SB C44B N2B -1.1(7) . . . . ?
C45B C50B C49B C48B 0.0 . . . . ?
C50B C49B C48B C47B 0.0 . . . . ?
C48B C47B C46B N2B -177.7(11) . . . . ?
C48B C47B C46B C45B 0.0 . . . . ?
